data_4027079
loop_
_publ_author_name
'Bo-Xiao Tang'
'Yue-Hua Zhang'
'Ren-Jie Song'
'Dong-Jun Tang'
'Guo-Bo Deng'
'Zhi-Qiang Wang'
'Ye-Xiang Xie'
'Yuan-Zhi Xia'
'Jin-Heng Li'

_publ_section_title
;
 Intramolecularipso-Halocyclization of 4-(p-Unsubstituted-aryl)-1-alkynes
 Leading to Spiro[4,5]trienones: Scope, Application, and Mechanistic
 Investigations
;
_journal_name_full 'Journal of Organic Chemistry'
_journal_page_first 2837
_journal_page_last 2849
_journal_paper_doi 10.1021/jo300037n
_journal_volume 77
_journal_year 2012
_chemical_formula_sum 'C22 H14 Br N O2'
_chemical_formula_weight 404.25
_chemical_name_systematic
; 
 ? 
;
_space_group_IT_number 14
_symmetry_cell_setting monoclinic
_symmetry_space_group_name_Hall '-P 2yn'
_symmetry_space_group_name_H-M 'P 1 21/n 1'
_atom_sites_solution_hydrogens geom
_atom_sites_solution_primary direct
_atom_sites_solution_secondary difmap
_audit_creation_method SHELXL-97
_cell_angle_alpha 90.00
_cell_angle_beta 95.106(2)
_cell_angle_gamma 90.00
_cell_formula_units_Z 4
_cell_length_a 6.7473(7)
_cell_length_b 9.6146(10)
_cell_length_c 27.114(3)
_cell_measurement_reflns_used 3397
_cell_measurement_temperature 293(2)
_cell_measurement_theta_max 51.939
_cell_measurement_theta_min 4.497
_cell_volume 1752.0(3)
_computing_cell_refinement 'Bruker SMART'
_computing_data_collection 'Bruker SMART'
_computing_data_reduction 'Bruker SHELXTL'
_computing_molecular_graphics 'Bruker SHELXTL'
_computing_publication_material 'Bruker SHELXTL'
_computing_structure_refinement 'SHELXL-97 (Sheldrick, 1997)'
_computing_structure_solution 'SHELXS-97 (Sheldrick, 1990)'
_diffrn_ambient_temperature 293(2)
_diffrn_measured_fraction_theta_full 0.986
_diffrn_measured_fraction_theta_max 0.986
_diffrn_measurement_device_type 'CCD area detector'
_diffrn_measurement_method 'phi and omega scans'
_diffrn_radiation_monochromator graphite
_diffrn_radiation_source 'fine-focus sealed tube'
_diffrn_radiation_type MoK\a
_diffrn_radiation_wavelength 0.71073
_diffrn_reflns_av_R_equivalents 0.0498
_diffrn_reflns_av_sigmaI/netI 0.0596
_diffrn_reflns_limit_h_max 8
_diffrn_reflns_limit_h_min -8
_diffrn_reflns_limit_k_max 12
_diffrn_reflns_limit_k_min -12
_diffrn_reflns_limit_l_max 18
_diffrn_reflns_limit_l_min -34
_diffrn_reflns_number 10198
_diffrn_reflns_theta_full 27.50
_diffrn_reflns_theta_max 27.50
_diffrn_reflns_theta_min 2.25
_exptl_absorpt_coefficient_mu 2.362
_exptl_absorpt_correction_T_max 1.0000
_exptl_absorpt_correction_T_min 0.7568
_exptl_absorpt_correction_type empirical
_exptl_absorpt_process_details sadabs
_exptl_crystal_colour colorless
_exptl_crystal_density_diffrn 1.533
_exptl_crystal_description prismatic
_exptl_crystal_F_000 816
_exptl_crystal_size_max 0.492
_exptl_crystal_size_mid 0.423
_exptl_crystal_size_min 0.381
_refine_diff_density_max 0.686
_refine_diff_density_min -0.600
_refine_diff_density_rms 0.068
_refine_ls_extinction_coef 0.0309(12)
_refine_ls_extinction_expression Fc^*^=kFc[1+0.001xFc^2^\l^3^/sin(2\q)]^-1/4^
_refine_ls_extinction_method SHELXL
_refine_ls_goodness_of_fit_ref 0.910
_refine_ls_hydrogen_treatment constr
_refine_ls_matrix_type full
_refine_ls_number_parameters 236
_refine_ls_number_reflns 3984
_refine_ls_number_restraints 0
_refine_ls_restrained_S_all 0.910
_refine_ls_R_factor_all 0.0556
_refine_ls_R_factor_gt 0.0394
_refine_ls_shift/su_max 0.001
_refine_ls_shift/su_mean 0.000
_refine_ls_structure_factor_coef Fsqd
_refine_ls_weighting_details 'calc w=1/[\s^2^(Fo^2^)+(0.0454P)^2^+0.0000P] where P=(Fo^2^+2Fc^2^)/3'
_refine_ls_weighting_scheme calc
_refine_ls_wR_factor_gt 0.0851
_refine_ls_wR_factor_ref 0.0882
_reflns_number_gt 2867
_reflns_number_total 3984
_reflns_threshold_expression >2sigma(I)
_cod_data_source_file jo300037n_si_002.cif
_cod_data_source_block cd28604
_cod_database_code 4027079

loop_
_symmetry_equiv_pos_as_xyz
'x, y, z'
'-x+1/2, y+1/2, -z+1/2'
'-x, -y, -z'
'x-1/2, -y-1/2, z-1/2'

loop_
_atom_site_label
_atom_site_type_symbol
_atom_site_fract_x
_atom_site_fract_y
_atom_site_fract_z
_atom_site_U_iso_or_equiv
_atom_site_adp_type
_atom_site_occupancy
_atom_site_symmetry_multiplicity
_atom_site_calc_flag
_atom_site_refinement_flags
Br Br -0.11863(4) 0.09401(3) 0.785620(10) 0.04310(13) Uani 1 1 d .
O1 O -0.0345(3) 0.39522(18) 0.73842(7) 0.0489(5) Uani 1 1 d .
O2 O 0.6995(3) 0.3621(2) 0.96731(7) 0.0556(5) Uani 1 1 d .
N1 N 0.2238(3) 0.4406(2) 0.79731(7) 0.0344(5) Uani 1 1 d .
C1 C 0.0713(4) 0.3616(3) 0.77480(9) 0.0340(6) Uani 1 1 d .
C2 C 0.0637(3) 0.2344(2) 0.80476(9) 0.0306(5) Uani 1 1 d .
C3 C 0.1865(3) 0.2401(2) 0.84561(9) 0.0294(5) Uani 1 1 d .
C4 C 0.3075(4) 0.3761(2) 0.84377(9) 0.0307(5) Uani 1 1 d .
C5 C 0.5188(4) 0.3315(3) 0.84161(10) 0.0402(6) Uani 1 1 d .
H5 H 0.5619 0.3059 0.8113 0.048 Uiso 1 1 calc R
C6 C 0.6460(4) 0.3274(3) 0.88151(10) 0.0442(7) Uani 1 1 d .
H6 H 0.7720 0.2900 0.8793 0.053 Uiso 1 1 calc R
C7 C 0.5928(4) 0.3805(3) 0.92913(10) 0.0395(6) Uani 1 1 d .
C8 C 0.4115(4) 0.4643(3) 0.92778(9) 0.0356(6) Uani 1 1 d .
H8 H 0.3867 0.5155 0.9557 0.043 Uiso 1 1 calc R
C9 C 0.2805(3) 0.4698(2) 0.88792(8) 0.0287(5) Uani 1 1 d .
C10 C 0.1107(4) 0.5658(2) 0.88234(9) 0.0325(6) Uani 1 1 d .
C11 C -0.0022(4) 0.5994(3) 0.92113(10) 0.0413(6) Uani 1 1 d .
H11 H 0.0234 0.5570 0.9519 0.050 Uiso 1 1 calc R
C12 C -0.1536(4) 0.6968(3) 0.91345(12) 0.0539(8) Uani 1 1 d .
H12 H -0.2310 0.7189 0.9391 0.065 Uiso 1 1 calc R
C13 C -0.1900(5) 0.7609(3) 0.86820(13) 0.0605(9) Uani 1 1 d .
H13 H -0.2908 0.8269 0.8636 0.073 Uiso 1 1 calc R
C14 C -0.0784(4) 0.7282(3) 0.82977(12) 0.0515(8) Uani 1 1 d .
H14 H -0.1046 0.7712 0.7992 0.062 Uiso 1 1 calc R
C15 C 0.0730(4) 0.6312(2) 0.83665(10) 0.0368(6) Uani 1 1 d .
C16 C 0.2027(4) 0.5914(2) 0.79676(10) 0.0411(6) Uani 1 1 d .
H16A H 0.1427 0.6220 0.7648 0.049 Uiso 1 1 calc R
H16B H 0.3322 0.6351 0.8027 0.049 Uiso 1 1 calc R
C17 C 0.2225(4) 0.1351(3) 0.88489(9) 0.0333(6) Uani 1 1 d .
C18 C 0.3030(4) 0.0071(3) 0.87411(11) 0.0462(7) Uani 1 1 d .
H18 H 0.3376 -0.0109 0.8423 0.055 Uiso 1 1 calc R
C19 C 0.3319(5) -0.0931(3) 0.91008(14) 0.0591(9) Uani 1 1 d .
H19 H 0.3838 -0.1792 0.9023 0.071 Uiso 1 1 calc R
C20 C 0.2851(5) -0.0671(3) 0.95708(14) 0.0653(10) Uani 1 1 d .
H20 H 0.3088 -0.1344 0.9815 0.078 Uiso 1 1 calc R
C21 C 0.2037(5) 0.0575(4) 0.96828(12) 0.0626(9) Uani 1 1 d .
H21 H 0.1690 0.0736 1.0002 0.075 Uiso 1 1 calc R
C22 C 0.1719(4) 0.1605(3) 0.93269(10) 0.0439(7) Uani 1 1 d .
H22 H 0.1174 0.2455 0.9407 0.053 Uiso 1 1 calc R

loop_
_atom_site_aniso_label
_atom_site_aniso_U_11
_atom_site_aniso_U_22
_atom_site_aniso_U_33
_atom_site_aniso_U_23
_atom_site_aniso_U_13
_atom_site_aniso_U_12
Br 0.04453(18) 0.03296(17) 0.0493(2) -0.00735(12) -0.00980(12) -0.00257(12)
O1 0.0618(12) 0.0441(11) 0.0369(11) 0.0013(9) -0.0182(9) 0.0026(9)
O2 0.0515(12) 0.0671(13) 0.0444(12) 0.0028(10) -0.0159(10) 0.0097(10)
N1 0.0422(12) 0.0328(11) 0.0272(11) 0.0011(9) -0.0022(9) -0.0029(9)
C1 0.0375(14) 0.0346(13) 0.0285(13) -0.0052(11) -0.0043(11) 0.0056(11)
C2 0.0335(13) 0.0248(12) 0.0325(13) -0.0075(10) -0.0025(11) 0.0012(10)
C3 0.0300(12) 0.0261(12) 0.0320(13) -0.0034(10) 0.0025(10) 0.0052(10)
C4 0.0349(13) 0.0292(13) 0.0272(13) -0.0003(10) -0.0030(10) 0.0010(10)
C5 0.0354(14) 0.0482(17) 0.0377(15) -0.0050(12) 0.0063(12) 0.0006(12)
C6 0.0295(14) 0.0534(18) 0.0493(17) -0.0045(14) 0.0014(12) 0.0040(12)
C7 0.0378(14) 0.0398(15) 0.0389(16) 0.0033(12) -0.0081(12) -0.0057(11)
C8 0.0412(15) 0.0324(13) 0.0327(14) -0.0029(11) -0.0006(11) -0.0016(11)
C9 0.0336(13) 0.0249(12) 0.0272(13) 0.0016(10) 0.0009(10) -0.0037(10)
C10 0.0356(13) 0.0223(12) 0.0387(15) -0.0058(11) -0.0017(11) -0.0022(10)
C11 0.0430(15) 0.0395(15) 0.0406(16) -0.0054(12) -0.0001(12) 0.0008(12)
C12 0.0478(17) 0.0503(18) 0.064(2) -0.0134(16) 0.0060(15) 0.0107(14)
C13 0.0550(19) 0.0447(18) 0.080(2) -0.0084(17) -0.0067(17) 0.0182(15)
C14 0.0605(19) 0.0316(15) 0.059(2) 0.0015(14) -0.0148(16) 0.0065(14)
C15 0.0457(15) 0.0236(12) 0.0396(15) -0.0018(11) -0.0059(12) -0.0047(11)
C16 0.0541(17) 0.0306(14) 0.0373(15) 0.0076(12) -0.0038(12) -0.0079(12)
C17 0.0303(13) 0.0319(13) 0.0356(14) 0.0006(11) -0.0080(11) 0.0013(10)
C18 0.0505(17) 0.0349(15) 0.0521(18) 0.0005(13) -0.0020(14) 0.0066(13)
C19 0.0562(19) 0.0362(17) 0.082(3) 0.0089(16) -0.0077(18) 0.0087(14)
C20 0.067(2) 0.054(2) 0.070(2) 0.0320(18) -0.0213(18) -0.0154(17)
C21 0.083(2) 0.061(2) 0.0421(18) 0.0107(16) -0.0031(17) -0.0200(19)
C22 0.0517(17) 0.0379(15) 0.0420(17) 0.0015(13) 0.0040(13) -0.0045(13)

loop_
_atom_type_symbol
_atom_type_description
_atom_type_scat_dispersion_real
_atom_type_scat_dispersion_imag
_atom_type_scat_source
C C 0.0033 0.0016 'International Tables Vol C Tables 4.2.6.8 and 6.1.1.4'
H H 0.0000 0.0000 'International Tables Vol C Tables 4.2.6.8 and 6.1.1.4'
N N 0.0061 0.0033 'International Tables Vol C Tables 4.2.6.8 and 6.1.1.4'
O O 0.0106 0.0060 'International Tables Vol C Tables 4.2.6.8 and 6.1.1.4'
Br Br -0.2901 2.4595 'International Tables Vol C Tables 4.2.6.8 and 6.1.1.4'

loop_
_geom_angle_atom_site_label_1
_geom_angle_atom_site_label_2
_geom_angle_atom_site_label_3
_geom_angle
C1 N1 C16 118.4(2)
C1 N1 C4 111.2(2)
C16 N1 C4 117.25(19)
O1 C1 N1 125.3(2)
O1 C1 C2 128.7(2)
N1 C1 C2 106.0(2)
C3 C2 C1 112.1(2)
C3 C2 Br 127.61(19)
C1 C2 Br 120.11(16)
C2 C3 C17 128.8(2)
C2 C3 C4 107.6(2)
C17 C3 C4 123.4(2)
N1 C4 C5 112.5(2)
N1 C4 C9 111.12(19)
C5 C4 C9 112.5(2)
N1 C4 C3 102.74(18)
C5 C4 C3 105.51(19)
C9 C4 C3 112.03(19)
C6 C5 C4 122.0(2)
C6 C5 H5 119.0
C4 C5 H5 119.0
C5 C6 C7 121.3(2)
C5 C6 H6 119.3
C7 C6 H6 119.3
O2 C7 C8 122.0(3)
O2 C7 C6 121.7(3)
C8 C7 C6 116.1(2)
C9 C8 C7 122.3(2)
C9 C8 H8 118.8
C7 C8 H8 118.8
C8 C9 C10 124.3(2)
C8 C9 C4 119.7(2)
C10 C9 C4 116.0(2)
C11 C10 C15 119.9(2)
C11 C10 C9 122.9(2)
C15 C10 C9 117.0(2)
C12 C11 C10 119.2(3)
C12 C11 H11 120.4
C10 C11 H11 120.4
C13 C12 C11 120.5(3)
C13 C12 H12 119.8
C11 C12 H12 119.8
C12 C13 C14 120.4(3)
C12 C13 H13 119.8
C14 C13 H13 119.8
C13 C14 C15 120.0(3)
C13 C14 H14 120.0
C15 C14 H14 120.0
C14 C15 C10 119.9(3)
C14 C15 C16 123.1(2)
C10 C15 C16 117.0(2)
N1 C16 C15 108.0(2)
N1 C16 H16A 110.1
C15 C16 H16A 110.1
N1 C16 H16B 110.1
C15 C16 H16B 110.1
H16A C16 H16B 108.4
C18 C17 C22 119.0(2)
C18 C17 C3 119.9(2)
C22 C17 C3 121.0(2)
C19 C18 C17 120.5(3)
C19 C18 H18 119.8
C17 C18 H18 119.8
C20 C19 C18 120.3(3)
C20 C19 H19 119.8
C18 C19 H19 119.8
C19 C20 C21 120.1(3)
C19 C20 H20 120.0
C21 C20 H20 120.0
C20 C21 C22 120.9(3)
C20 C21 H21 119.6
C22 C21 H21 119.6
C21 C22 C17 119.2(3)
C21 C22 H22 120.4
C17 C22 H22 120.4

loop_
_geom_bond_atom_site_label_1
_geom_bond_atom_site_label_2
_geom_bond_distance
Br C2 1.868(2)
O1 C1 1.209(3)
O2 C7 1.220(3)
N1 C1 1.377(3)
N1 C16 1.457(3)
N1 C4 1.471(3)
C1 C2 1.472(3)
C2 C3 1.324(3)
C3 C17 1.472(3)
C3 C4 1.544(3)
C4 C5 1.495(3)
C4 C9 1.522(3)
C5 C6 1.320(3)
C5 H5 0.9300
C6 C7 1.463(4)
C6 H6 0.9300
C7 C8 1.462(4)
C8 C9 1.335(3)
C8 H8 0.9300
C9 C10 1.468(3)
C10 C11 1.390(4)
C10 C15 1.392(4)
C11 C12 1.388(4)
C11 H11 0.9300
C12 C13 1.375(4)
C12 H12 0.9300
C13 C14 1.376(4)
C13 H13 0.9300
C14 C15 1.383(4)
C14 H14 0.9300
C15 C16 1.500(4)
C16 H16A 0.9700
C16 H16B 0.9700
C17 C18 1.387(4)
C17 C22 1.391(4)
C18 C19 1.373(4)
C18 H18 0.9300
C19 C20 1.363(5)
C19 H19 0.9300
C20 C21 1.364(5)
C20 H20 0.9300
C21 C22 1.386(4)
C21 H21 0.9300
C22 H22 0.9300

loop_
_geom_torsion_atom_site_label_1
_geom_torsion_atom_site_label_2
_geom_torsion_atom_site_label_3
_geom_torsion_atom_site_label_4
_geom_torsion
C16 N1 C1 O1 33.4(4)
C4 N1 C1 O1 173.6(2)
C16 N1 C1 C2 -145.1(2)
C4 N1 C1 C2 -4.9(3)
O1 C1 C2 C3 -172.0(3)
N1 C1 C2 C3 6.5(3)
O1 C1 C2 Br 3.9(4)
N1 C1 C2 Br -177.70(16)
C1 C2 C3 C17 -180.0(2)
Br C2 C3 C17 4.6(4)
C1 C2 C3 C4 -5.1(3)
Br C2 C3 C4 179.39(17)
C1 N1 C4 C5 115.0(2)
C16 N1 C4 C5 -104.3(2)
C1 N1 C4 C9 -117.9(2)
C16 N1 C4 C9 22.8(3)
C1 N1 C4 C3 2.0(2)
C16 N1 C4 C3 142.8(2)
C2 C3 C4 N1 2.0(2)
C17 C3 C4 N1 177.2(2)
C2 C3 C4 C5 -116.0(2)
C17 C3 C4 C5 59.2(3)
C2 C3 C4 C9 121.3(2)
C17 C3 C4 C9 -63.5(3)
N1 C4 C5 C6 150.7(3)
C9 C4 C5 C6 24.4(3)
C3 C4 C5 C6 -98.0(3)
C4 C5 C6 C7 -6.6(4)
C5 C6 C7 O2 171.0(3)
C5 C6 C7 C8 -12.9(4)
O2 C7 C8 C9 -170.9(2)
C6 C7 C8 C9 13.0(4)
C7 C8 C9 C10 -171.6(2)
C7 C8 C9 C4 6.0(4)
N1 C4 C9 C8 -150.9(2)
C5 C4 C9 C8 -23.8(3)
C3 C4 C9 C8 94.9(3)
N1 C4 C9 C10 26.9(3)
C5 C4 C9 C10 154.0(2)
C3 C4 C9 C10 -87.3(2)
C8 C9 C10 C11 -38.9(4)
C4 C9 C10 C11 143.4(2)
C8 C9 C10 C15 136.9(3)
C4 C9 C10 C15 -40.7(3)
C15 C10 C11 C12 0.9(4)
C9 C10 C11 C12 176.6(2)
C10 C11 C12 C13 -0.9(4)
C11 C12 C13 C14 0.7(5)
C12 C13 C14 C15 -0.6(5)
C13 C14 C15 C10 0.6(4)
C13 C14 C15 C16 -179.2(3)
C11 C10 C15 C14 -0.8(4)
C9 C10 C15 C14 -176.7(2)
C11 C10 C15 C16 179.1(2)
C9 C10 C15 C16 3.1(3)
C1 N1 C16 C15 79.8(3)
C4 N1 C16 C15 -58.1(3)
C14 C15 C16 N1 -136.1(2)
C10 C15 C16 N1 44.1(3)
C2 C3 C17 C18 63.7(4)
C4 C3 C17 C18 -110.4(3)
C2 C3 C17 C22 -114.4(3)
C4 C3 C17 C22 71.5(3)
C22 C17 C18 C19 0.1(4)
C3 C17 C18 C19 -178.1(3)
C17 C18 C19 C20 -1.2(5)
C18 C19 C20 C21 1.9(5)
C19 C20 C21 C22 -1.6(5)
C20 C21 C22 C17 0.6(5)
C18 C17 C22 C21 0.2(4)
C3 C17 C22 C21 178.4(3)
